data_4502260
loop_
_publ_author_name
'Pigge, F. Christopher'
'Vangala, Venu R.'
'Swenson, Dale C.'
'Rath, Nigam P.'

_publ_section_title
;
 Examination of Halogen Bonding Interactions in Electronically Distinct
 but Structurally Related Tris(haloarenes)
;
_journal_issue 1
_journal_name_full 'Crystal Growth &amp; Design'
_journal_page_first 224
_journal_paper_doi 10.1021/cg9008625
_journal_volume 10
_journal_year 2010
_chemical_formula_moiety '(C27 H15 O6 Br3), (C H2 Cl2)0.43, (C H4 O)0.26'
_chemical_formula_sum 'C27.69 H16.91 Br3 Cl0.86 O6.26'
_chemical_formula_weight 719.94
_chemical_name_systematic
; 
 ? 
;
_space_group_IT_number 15
_symmetry_cell_setting monoclinic
_symmetry_space_group_name_Hall '-C 2yc'
_symmetry_space_group_name_H-M 'C 1 2/c 1'
_atom_sites_solution_hydrogens geom
_atom_sites_solution_primary direct
_atom_sites_solution_secondary difmap
_audit_creation_method SHELXL-97
_cell_angle_alpha 90.00
_cell_angle_beta 120.273(5)
_cell_angle_gamma 90.00
_cell_formula_units_Z 8
_cell_length_a 46.434(5)
_cell_length_b 3.9139(5)
_cell_length_c 34.656(4)
_cell_measurement_reflns_used 11866
_cell_measurement_temperature 210(2)
_cell_measurement_theta_max 27.5
_cell_measurement_theta_min 1.0
_cell_volume 5439.4(11)
_computing_cell_refinement 'HKL Scalepack (Otwinowski & Minor, 1997)'
_computing_data_collection 'Collect (Nonius BV, 1997-2000)'
_computing_data_reduction 'HKL Denzo, Scalepack (Otwinowski & Minor, 1997'
_computing_molecular_graphics 'SHELXTL v6.1 (Sheldrick, 2008)'
_computing_publication_material 'SHELXTL v6.1 (Sheldrick, 2008)'
_computing_structure_refinement 'SHELXL-97 (Sheldrick, 1997)'
_computing_structure_solution 'SHELXS-97 (Sheldrick, 1990)'
_diffrn_ambient_temperature 210(2)
_diffrn_detector_area_resol_mean 9
_diffrn_measured_fraction_theta_full 0.995
_diffrn_measured_fraction_theta_max 0.995
_diffrn_measurement_device_type 'Nonius KappaCCD'
_diffrn_measurement_method 'CCD phi and omega scans'
_diffrn_radiation_monochromator graphite
_diffrn_radiation_source 'fine-focus sealed tube'
_diffrn_radiation_type MoK\a
_diffrn_radiation_wavelength 0.71073
_diffrn_reflns_av_R_equivalents 0.0467
_diffrn_reflns_av_sigmaI/netI 0.0382
_diffrn_reflns_limit_h_max 60
_diffrn_reflns_limit_h_min -60
_diffrn_reflns_limit_k_max 5
_diffrn_reflns_limit_k_min -5
_diffrn_reflns_limit_l_max 44
_diffrn_reflns_limit_l_min -44
_diffrn_reflns_number 53881
_diffrn_reflns_theta_full 27.50
_diffrn_reflns_theta_max 27.50
_diffrn_reflns_theta_min 3.05
_diffrn_standards_number 0
_exptl_absorpt_coefficient_mu 4.576
_exptl_absorpt_correction_T_max 0.8942
_exptl_absorpt_correction_T_min 0.3053
_exptl_absorpt_correction_type multi-scan
_exptl_absorpt_process_details 'HKL Scalepack (Otwinowski & Minor, 1997)'
_exptl_crystal_colour colorless
_exptl_crystal_density_diffrn 1.758
_exptl_crystal_density_method 'not measured'
_exptl_crystal_description blade
_exptl_crystal_F_000 2822
_exptl_crystal_size_max 0.34
_exptl_crystal_size_mid 0.09
_exptl_crystal_size_min 0.03
_refine_diff_density_max 1.000
_refine_diff_density_min -1.327
_refine_diff_density_rms 0.122
_refine_ls_extinction_method none
_refine_ls_goodness_of_fit_ref 1.016
_refine_ls_hydrogen_treatment constr
_refine_ls_matrix_type full
_refine_ls_number_parameters 389
_refine_ls_number_reflns 6183
_refine_ls_number_restraints 4
_refine_ls_restrained_S_all 1.016
_refine_ls_R_factor_all 0.0603
_refine_ls_R_factor_gt 0.0378
_refine_ls_shift/su_max 0.004
_refine_ls_shift/su_mean 0.000
_refine_ls_structure_factor_coef Fsqd
_refine_ls_weighting_details 'calc w=1/[\s^2^(Fo^2^)+(0.0349P)^2^+15.1715P] where P=(Fo^2^+2Fc^2^)/3'
_refine_ls_weighting_scheme calc
_refine_ls_wR_factor_gt 0.0805
_refine_ls_wR_factor_ref 0.0886
_reflns_number_gt 4717
_reflns_number_total 6183
_reflns_threshold_expression >2sigma(I)
_cod_data_source_file cg9008625_si_001.cif
_cod_data_source_block fcp616
_cod_depositor_comments
;
The following automatic conversions were performed:

'_symmetry_cell_setting' value 'Monoclinic' changed to 'monoclinic'
according to /home/saulius/struct/CIF-dictionaries/cif_core.dic
dictionary named 'cif_core.dic' version 2.4.2 from 2011-04-26.

Automatic conversion script
Id: cif_fix_values 1715 2011-07-08 13:25:40Z adriana 
;
_cod_original_sg_symbol_H-M 'C 2/c'
_cod_database_code 4502260

loop_
_symmetry_equiv_pos_as_xyz
'x, y, z'
'-x, y, -z+1/2'
'x+1/2, y+1/2, z'
'-x+1/2, y+1/2, -z+1/2'
'-x, -y, -z'
'x, -y, z-1/2'
'-x+1/2, -y+1/2, -z'
'x+1/2, -y+1/2, z-1/2'

loop_
_atom_site_label
_atom_site_type_symbol
_atom_site_fract_x
_atom_site_fract_y
_atom_site_fract_z
_atom_site_U_iso_or_equiv
_atom_site_adp_type
_atom_site_occupancy
_atom_site_symmetry_multiplicity
_atom_site_calc_flag
_atom_site_refinement_flags
_atom_site_disorder_assembly
_atom_site_disorder_group
Br1 Br 0.140128(8) 1.64961(9) 0.202395(10) 0.03707(10) Uani 1 1 d . . .
Br2 Br 0.398733(11) 0.30274(11) 0.738818(12) 0.05309(12) Uani 1 1 d . . .
Br3 Br 0.537268(11) 0.69561(11) 0.395816(18) 0.06556(15) Uani 1 1 d . . .
O1 O 0.30269(5) 1.4628(7) 0.34250(7) 0.0430(6) Uani 1 1 d . . .
O2 O 0.32298(6) 0.8862(8) 0.52475(8) 0.0540(7) Uani 1 1 d . . .
O3 O 0.43574(5) 0.6402(6) 0.47403(7) 0.0386(5) Uani 1 1 d . . .
O4 O 0.26942(5) 1.2449(6) 0.36654(7) 0.0342(5) Uani 1 1 d . . .
O5 O 0.37537(5) 0.6788(6) 0.55647(7) 0.0409(6) Uani 1 1 d . . .
O6 O 0.41522(5) 0.9562(6) 0.41089(7) 0.0344(5) Uani 1 1 d . . .
C1 C 0.32700(7) 1.1384(8) 0.40982(9) 0.0274(6) Uani 1 1 d . . .
C2 C 0.32436(7) 1.0494(8) 0.44665(10) 0.0309(7) Uani 1 1 d . . .
H2 H 0.3044 1.0896 0.4466 0.037 Uiso 1 1 calc R . .
C3 C 0.35150(7) 0.8998(8) 0.48377(9) 0.0296(6) Uani 1 1 d . . .
C4 C 0.38066(7) 0.8308(8) 0.48331(9) 0.0297(6) Uani 1 1 d . . .
H4 H 0.3988 0.7273 0.5082 0.036 Uiso 1 1 calc R . .
C5 C 0.38296(7) 0.9154(8) 0.44583(9) 0.0282(6) Uani 1 1 d . . .
C6 C 0.35653(7) 1.0745(8) 0.40961(9) 0.0284(6) Uani 1 1 d . . .
H6 H 0.3584 1.1395 0.3849 0.034 Uiso 1 1 calc R . .
C7 C 0.29908(7) 1.3023(8) 0.36910(10) 0.0300(6) Uani 1 1 d . . .
C8 C 0.34752(7) 0.8234(9) 0.52302(10) 0.0348(7) Uani 1 1 d . . .
C9 C 0.41433(7) 0.8189(8) 0.44630(9) 0.0294(6) Uani 1 1 d . . .
C10 C 0.24007(7) 1.3501(8) 0.32741(9) 0.0287(6) Uani 1 1 d . . .
C11 C 0.23405(7) 1.2527(8) 0.28564(10) 0.0316(7) Uani 1 1 d . . .
H11 H 0.2501 1.1281 0.2825 0.038 Uiso 1 1 calc R . .
C12 C 0.20393(7) 1.3423(8) 0.24839(10) 0.0318(7) Uani 1 1 d . . .
H12 H 0.1993 1.2798 0.2196 0.038 Uiso 1 1 calc R . .
C13 C 0.18084(7) 1.5241(8) 0.25402(9) 0.0278(6) Uani 1 1 d . . .
C14 C 0.18662(7) 1.6175(8) 0.29568(10) 0.0315(7) Uani 1 1 d . . .
H14 H 0.1704 1.7384 0.2988 0.038 Uiso 1 1 calc R . .
C15 C 0.21701(7) 1.5287(8) 0.33314(10) 0.0322(7) Uani 1 1 d . . .
H15 H 0.2216 1.5905 0.3619 0.039 Uiso 1 1 calc R . .
C16 C 0.37815(8) 0.6080(9) 0.59823(10) 0.0342(7) Uani 1 1 d . . .
C17 C 0.35338(8) 0.4506(9) 0.60242(11) 0.0411(8) Uani 1 1 d . . .
H17 H 0.3326 0.4019 0.5771 0.049 Uiso 1 1 calc R . .
C18 C 0.35967(9) 0.3652(9) 0.64489(11) 0.0418(8) Uani 1 1 d . . .
H18 H 0.3431 0.2583 0.6486 0.047(10) Uiso 1 1 calc R . .
C19 C 0.39033(9) 0.4382(9) 0.68145(10) 0.0385(8) Uani 1 1 d . . .
C20 C 0.41483(8) 0.5998(9) 0.67704(11) 0.0398(8) Uani 1 1 d . . .
H20 H 0.4355 0.6506 0.7024 0.048 Uiso 1 1 calc R . .
C21 C 0.40867(8) 0.6870(9) 0.63470(10) 0.0356(7) Uani 1 1 d . . .
H21 H 0.4251 0.7982 0.6310 0.043 Uiso 1 1 calc R . .
C22 C 0.44408(7) 0.8954(8) 0.40817(10) 0.0302(7) Uani 1 1 d . . .
C23 C 0.47448(7) 1.0231(9) 0.44029(10) 0.0347(7) Uani 1 1 d . . .
H23 H 0.4764 1.1469 0.4647 0.042 Uiso 1 1 calc R . .
C24 C 0.50227(8) 0.9662(9) 0.43607(11) 0.0379(7) Uani 1 1 d . . .
H24 H 0.5233 1.0482 0.4578 0.045 Uiso 1 1 calc R . .
C25 C 0.49856(8) 0.7881(9) 0.39959(12) 0.0383(8) Uani 1 1 d . . .
C26 C 0.46796(9) 0.6668(9) 0.36680(11) 0.0396(8) Uani 1 1 d . . .
H26 H 0.4659 0.5501 0.3418 0.048 Uiso 1 1 calc R . .
C27 C 0.44020(8) 0.7200(8) 0.37129(10) 0.0347(7) Uani 1 1 d . . .
H27 H 0.4191 0.6380 0.3496 0.042 Uiso 1 1 calc R . .
C101 C 0.2484(6) 0.085(5) 0.5008(7) 0.108(8) Uiso 0.289(7) 1 d PD A -1
H10A H 0.2663 -0.0811 0.5088 0.129 Uiso 0.289(7) 1 calc PR A -1
H10B H 0.2280 -0.0432 0.4929 0.129 Uiso 0.289(7) 1 calc PR A -1
Cl1 Cl 0.2586(4) 0.339(8) 0.5480(5) 0.169(19) Uani 0.289(7) 1 d PD A -1
Cl2 Cl 0.2420(6) 0.312(12) 0.4533(8) 0.173(16) Uani 0.289(7) 1 d PD A -1
C102 C 0.2476(6) -0.164(5) 0.4955(7) 0.033(6) Uiso 0.140(7) 1 d PD B -2
H10C H 0.2647 0.0038 0.4999 0.039 Uiso 0.140(7) 1 calc PR B -2
H10D H 0.2263 -0.0449 0.4847 0.039 Uiso 0.140(7) 1 calc PR B -2
Cl3 Cl 0.2591(8) -0.379(11) 0.5461(7) 0.21(3) Uani 0.140(7) 1 d PD B -2
Cl4 Cl 0.2439(8) -0.480(11) 0.4568(9) 0.18(2) Uani 0.140(7) 1 d PD B -2
O103 O -0.0028(7) 0.811(7) 0.2823(10) 0.084(8) Uiso 0.132(4) 1 d PG C -3
H103 H -0.0021 0.7775 0.3067 0.126 Uiso 0.132(4) 1 d PG C -3
C104 C -0.0001(13) 0.474(7) 0.2669(13) 0.074(11) Uiso 0.132(4) 1 d PG C -3
H104 H -0.0008 0.4947 0.2380 0.111 Uiso 0.132(4) 1 d PG C -3
H105 H 0.0212 0.3681 0.2892 0.111 Uiso 0.132(4) 1 d PG C -3
H106 H -0.0189 0.3299 0.2630 0.111 Uiso 0.132(4) 1 d PG C -3
O203 O 0.0013(8) 0.258(9) 0.2304(10) 0.104(11) Uiso 0.132(4) 1 d PG C -4
H203 H 0.0074 0.1183 0.2176 0.155 Uiso 0.132(4) 1 d PG C -4
C204 C 0.0041(13) 0.591(10) 0.2143(17) 0.107(16) Uiso 0.132(4) 1 d PG C -4
H204 H -0.0028 0.7706 0.2282 0.160 Uiso 0.132(4) 1 d PG C -4
H205 H 0.0275 0.6310 0.2222 0.160 Uiso 0.132(4) 1 d PG C -4
H206 H -0.0105 0.6009 0.1814 0.160 Uiso 0.132(4) 1 d PG C -4

loop_
_atom_site_aniso_label
_atom_site_aniso_U_11
_atom_site_aniso_U_22
_atom_site_aniso_U_33
_atom_site_aniso_U_23
_atom_site_aniso_U_13
_atom_site_aniso_U_12
Br1 0.03056(16) 0.0427(2) 0.03057(16) 0.00592(14) 0.00995(12) 0.00426(14)
Br2 0.0793(3) 0.0525(2) 0.0397(2) 0.00927(17) 0.0391(2) 0.0062(2)
Br3 0.0600(3) 0.0495(2) 0.1210(4) 0.0058(2) 0.0707(3) 0.0059(2)
O1 0.0298(11) 0.0585(16) 0.0368(12) 0.0159(12) 0.0138(10) -0.0026(11)
O2 0.0376(13) 0.093(2) 0.0394(13) 0.0187(14) 0.0257(11) 0.0186(14)
O3 0.0304(11) 0.0486(14) 0.0363(12) 0.0109(11) 0.0165(10) 0.0079(11)
O4 0.0240(10) 0.0462(14) 0.0299(11) 0.0084(10) 0.0117(9) 0.0035(9)
O5 0.0365(11) 0.0618(16) 0.0308(11) 0.0137(11) 0.0218(10) 0.0126(11)
O6 0.0241(10) 0.0517(14) 0.0300(11) 0.0088(10) 0.0156(9) 0.0077(10)
C1 0.0224(13) 0.0328(16) 0.0247(14) -0.0010(13) 0.0101(11) -0.0015(12)
C2 0.0286(14) 0.0332(17) 0.0320(15) -0.0010(13) 0.0160(13) -0.0018(13)
C3 0.0301(14) 0.0337(17) 0.0262(14) 0.0019(13) 0.0152(12) -0.0001(13)
C4 0.0253(14) 0.0353(17) 0.0250(14) -0.0009(13) 0.0101(12) -0.0015(13)
C5 0.0239(13) 0.0326(17) 0.0277(14) -0.0027(13) 0.0128(12) -0.0025(12)
C6 0.0273(14) 0.0321(17) 0.0252(14) 0.0010(12) 0.0126(12) -0.0033(12)
C7 0.0265(14) 0.0348(17) 0.0286(15) 0.0003(13) 0.0138(12) -0.0019(13)
C8 0.0311(16) 0.0443(19) 0.0295(15) 0.0043(14) 0.0157(13) 0.0023(15)
C9 0.0253(14) 0.0361(17) 0.0272(14) -0.0033(13) 0.0137(12) -0.0042(13)
C10 0.0228(13) 0.0338(17) 0.0263(14) 0.0033(13) 0.0100(12) -0.0014(13)
C11 0.0292(15) 0.0326(17) 0.0347(16) -0.0011(13) 0.0174(14) 0.0022(13)
C12 0.0349(16) 0.0340(17) 0.0276(15) -0.0035(13) 0.0166(13) -0.0043(14)
C13 0.0237(13) 0.0308(16) 0.0248(14) 0.0024(12) 0.0091(12) 0.0002(12)
C14 0.0294(14) 0.0346(17) 0.0335(15) 0.0000(14) 0.0180(13) 0.0050(13)
C15 0.0333(15) 0.0391(18) 0.0271(15) -0.0012(13) 0.0173(13) 0.0001(14)
C16 0.0379(16) 0.0411(19) 0.0306(16) 0.0087(14) 0.0225(14) 0.0105(15)
C17 0.0384(17) 0.048(2) 0.0393(18) 0.0049(16) 0.0215(15) -0.0011(16)
C18 0.0470(19) 0.045(2) 0.0445(19) 0.0057(16) 0.0316(17) -0.0003(17)
C19 0.055(2) 0.0347(18) 0.0347(17) 0.0062(14) 0.0293(16) 0.0079(16)
C20 0.0383(17) 0.047(2) 0.0317(16) 0.0050(15) 0.0159(14) 0.0066(16)
C21 0.0363(16) 0.0411(19) 0.0398(17) 0.0060(15) 0.0269(15) 0.0057(15)
C22 0.0246(14) 0.0366(18) 0.0319(15) 0.0077(13) 0.0162(12) 0.0045(13)
C23 0.0335(16) 0.0409(19) 0.0297(16) 0.0030(14) 0.0161(13) 0.0034(14)
C24 0.0285(15) 0.0423(19) 0.0410(18) 0.0058(15) 0.0162(14) -0.0009(14)
C25 0.0344(16) 0.0346(18) 0.057(2) 0.0083(16) 0.0310(16) 0.0044(14)
C26 0.0507(19) 0.0376(19) 0.0426(18) -0.0012(16) 0.0326(16) 0.0015(16)
C27 0.0327(16) 0.0389(18) 0.0315(16) 0.0013(14) 0.0154(13) -0.0027(14)
Cl1 0.045(6) 0.40(5) 0.059(7) 0.052(16) 0.022(5) 0.025(15)
Cl2 0.110(12) 0.34(4) 0.107(14) 0.107(17) 0.081(11) 0.083(15)
Cl3 0.061(12) 0.47(10) 0.10(2) -0.15(4) 0.036(16) -0.05(4)
Cl4 0.14(2) 0.33(6) 0.059(11) -0.08(2) 0.053(12) -0.03(3)

loop_
_atom_type_symbol
_atom_type_description
_atom_type_scat_dispersion_real
_atom_type_scat_dispersion_imag
_atom_type_scat_source
C C 0.0033 0.0016 'International Tables Vol C Tables 4.2.6.8 and 6.1.1.4'
H H 0.0000 0.0000 'International Tables Vol C Tables 4.2.6.8 and 6.1.1.4'
O O 0.0106 0.0060 'International Tables Vol C Tables 4.2.6.8 and 6.1.1.4'
Cl Cl 0.1484 0.1585 'International Tables Vol C Tables 4.2.6.8 and 6.1.1.4'
Br Br -0.2901 2.4595 'International Tables Vol C Tables 4.2.6.8 and 6.1.1.4'

loop_
_geom_angle_atom_site_label_1
_geom_angle_atom_site_label_2
_geom_angle_atom_site_label_3
_geom_angle
C7 O4 C10 118.1(2)
C8 O5 C16 121.0(2)
C9 O6 C22 117.1(2)
C2 C1 C6 120.1(3)
C2 C1 C7 122.6(3)
C6 C1 C7 117.2(2)
C1 C2 C3 119.7(3)
C1 C2 H2 120.1
C3 C2 H2 120.1
C4 C3 C2 120.2(3)
C4 C3 C8 122.7(3)
C2 C3 C8 117.0(3)
C3 C4 C5 119.8(3)
C3 C4 H4 120.1
C5 C4 H4 120.1
C6 C5 C4 120.1(3)
C6 C5 C9 122.4(3)
C4 C5 C9 117.4(3)
C5 C6 C1 120.0(3)
C5 C6 H6 120.0
C1 C6 H6 120.0
O1 C7 O4 124.8(3)
O1 C7 C1 124.1(3)
O4 C7 C1 111.1(2)
O2 C8 O5 124.5(3)
O2 C8 C3 124.3(3)
O5 C8 C3 111.2(2)
O3 C9 O6 124.3(3)
O3 C9 C5 124.4(3)
O6 C9 C5 111.3(2)
C15 C10 C11 122.0(3)
C15 C10 O4 117.0(3)
C11 C10 O4 120.8(3)
C10 C11 C12 118.8(3)
C10 C11 H11 120.6
C12 C11 H11 120.6
C13 C12 C11 119.3(3)
C13 C12 H12 120.4
C11 C12 H12 120.4
C14 C13 C12 122.0(3)
C14 C13 Br1 119.6(2)
C12 C13 Br1 118.4(2)
C13 C14 C15 118.7(3)
C13 C14 H14 120.7
C15 C14 H14 120.7
C10 C15 C14 119.2(3)
C10 C15 H15 120.4
C14 C15 H15 120.4
C17 C16 C21 122.2(3)
C17 C16 O5 123.1(3)
C21 C16 O5 114.6(3)
C16 C17 C18 118.6(3)
C16 C17 H17 120.7
C18 C17 H17 120.7
C19 C18 C17 119.5(3)
C19 C18 H18 120.2
C17 C18 H18 120.2
C20 C19 C18 121.5(3)
C20 C19 Br2 120.0(3)
C18 C19 Br2 118.5(3)
C19 C20 C21 119.3(3)
C19 C20 H20 120.4
C21 C20 H20 120.4
C16 C21 C20 118.9(3)
C16 C21 H21 120.6
C20 C21 H21 120.6
C23 C22 C27 122.1(3)
C23 C22 O6 120.4(3)
C27 C22 O6 117.5(3)
C22 C23 C24 119.0(3)
C22 C23 H23 120.5
C24 C23 H23 120.5
C25 C24 C23 119.1(3)
C25 C24 H24 120.5
C23 C24 H24 120.5
C24 C25 C26 122.0(3)
C24 C25 Br3 118.3(2)
C26 C25 Br3 119.6(3)
C25 C26 C27 118.9(3)
C25 C26 H26 120.5
C27 C26 H26 120.5
C22 C27 C26 118.9(3)
C22 C27 H27 120.6
C26 C27 H27 120.6
Cl2 C101 Cl1 115.0(12)
Cl2 C101 H10A 108.5
Cl1 C101 H10A 108.5
Cl2 C101 H10B 108.5
Cl1 C101 H10B 108.5
H10A C101 H10B 107.5
Cl3 C102 Cl4 106.5(15)
Cl3 C102 H10C 110.4
Cl4 C102 H10C 110.4
Cl3 C102 H10D 110.4
Cl4 C102 H10D 110.4
H10C C102 H10D 108.6

loop_
_geom_bond_atom_site_label_1
_geom_bond_atom_site_label_2
_geom_bond_distance
Br1 C13 1.899(3)
Br2 C19 1.898(3)
Br3 C25 1.901(3)
O1 C7 1.195(3)
O2 C8 1.197(4)
O3 C9 1.199(4)
O4 C7 1.353(3)
O4 C10 1.415(3)
O5 C8 1.351(4)
O5 C16 1.414(3)
O6 C9 1.359(3)
O6 C22 1.410(3)
C1 C2 1.387(4)
C1 C6 1.398(4)
C1 C7 1.496(4)
C2 C3 1.397(4)
C2 H2 0.9400
C3 C4 1.389(4)
C3 C8 1.492(4)
C4 C5 1.396(4)
C4 H4 0.9400
C5 C6 1.384(4)
C5 C9 1.497(4)
C6 H6 0.9400
C10 C15 1.375(4)
C10 C11 1.382(4)
C11 C12 1.388(4)
C11 H11 0.9400
C12 C13 1.380(4)
C12 H12 0.9400
C13 C14 1.378(4)
C14 C15 1.396(4)
C14 H14 0.9400
C15 H15 0.9400
C16 C17 1.375(4)
C16 C21 1.377(5)
C17 C18 1.390(4)
C17 H17 0.9400
C18 C19 1.376(5)
C18 H18 0.9400
C19 C20 1.376(5)
C20 C21 1.389(4)
C20 H20 0.9400
C21 H21 0.9400
C22 C23 1.377(4)
C22 C27 1.380(4)
C23 C24 1.387(4)
C23 H23 0.9400
C24 C25 1.377(5)
C24 H24 0.9400
C25 C26 1.381(5)
C26 C27 1.390(4)
C26 H26 0.9400
C27 H27 0.9400
C101 Cl2 1.760(10)
C101 Cl1 1.763(10)
C101 H10A 0.9800
C101 H10B 0.9800
C102 Cl3 1.767(10)
C102 Cl4 1.768(10)
C102 H10C 0.9800
C102 H10D 0.9800
O103 C104 1.4500
O103 H103 0.8407
C104 H104 0.9900
C104 H105 0.9900
C104 H106 0.9900
O203 C204 1.4500
O203 H104 0.9788
O203 H203 0.8407
C204 H104 1.0286
C204 H204 0.9900
C204 H205 0.9900
C204 H206 0.9900

loop_
_geom_torsion_atom_site_label_1
_geom_torsion_atom_site_label_2
_geom_torsion_atom_site_label_3
_geom_torsion_atom_site_label_4
_geom_torsion
C6 C1 C2 C3 0.9(5)
C7 C1 C2 C3 -179.4(3)
C1 C2 C3 C4 -2.0(5)
C1 C2 C3 C8 177.5(3)
C2 C3 C4 C5 0.8(5)
C8 C3 C4 C5 -178.7(3)
C3 C4 C5 C6 1.4(5)
C3 C4 C5 C9 -177.0(3)
C4 C5 C6 C1 -2.5(5)
C9 C5 C6 C1 175.8(3)
C2 C1 C6 C5 1.4(5)
C7 C1 C6 C5 -178.3(3)
C10 O4 C7 O1 7.0(5)
C10 O4 C7 C1 -173.1(2)
C2 C1 C7 O1 159.1(3)
C6 C1 C7 O1 -21.2(5)
C2 C1 C7 O4 -20.8(4)
C6 C1 C7 O4 158.9(3)
C16 O5 C8 O2 -3.9(5)
C16 O5 C8 C3 175.2(3)
C4 C3 C8 O2 178.4(4)
C2 C3 C8 O2 -1.1(5)
C4 C3 C8 O5 -0.7(4)
C2 C3 C8 O5 179.8(3)
C22 O6 C9 O3 -3.1(5)
C22 O6 C9 C5 177.8(2)
C6 C5 C9 O3 -169.1(3)
C4 C5 C9 O3 9.2(5)
C6 C5 C9 O6 10.0(4)
C4 C5 C9 O6 -171.6(3)
C7 O4 C10 C15 -132.7(3)
C7 O4 C10 C11 52.2(4)
C15 C10 C11 C12 0.8(5)
O4 C10 C11 C12 175.7(3)
C10 C11 C12 C13 -0.2(5)
C11 C12 C13 C14 -0.6(5)
C11 C12 C13 Br1 179.0(2)
C12 C13 C14 C15 0.9(5)
Br1 C13 C14 C15 -178.7(2)
C11 C10 C15 C14 -0.5(5)
O4 C10 C15 C14 -175.5(3)
C13 C14 C15 C10 -0.4(5)
C8 O5 C16 C17 46.8(5)
C8 O5 C16 C21 -137.7(3)
C21 C16 C17 C18 -0.9(5)
O5 C16 C17 C18 174.4(3)
C16 C17 C18 C19 -0.3(5)
C17 C18 C19 C20 1.1(5)
C17 C18 C19 Br2 -177.7(3)
C18 C19 C20 C21 -0.9(5)
Br2 C19 C20 C21 177.9(3)
C17 C16 C21 C20 1.1(5)
O5 C16 C21 C20 -174.5(3)
C19 C20 C21 C16 -0.2(5)
C9 O6 C22 C23 -64.4(4)
C9 O6 C22 C27 118.8(3)
C27 C22 C23 C24 -1.7(5)
O6 C22 C23 C24 -178.4(3)
C22 C23 C24 C25 0.9(5)
C23 C24 C25 C26 0.6(5)
C23 C24 C25 Br3 -177.3(2)
C24 C25 C26 C27 -1.4(5)
Br3 C25 C26 C27 176.5(2)
C23 C22 C27 C26 0.9(5)
O6 C22 C27 C26 177.7(3)
C25 C26 C27 C22 0.6(5)
